data_4089715
loop_
_publ_author_name
'Sugaya, Tomoaki'
'Ohba, Takeshi'
'Sai, Fumiya'
'Mashima, Shigeru'
'Fujihara, Takashi'
'Unoura, Kei'
'Nagasawa, Akira'

_publ_section_title
;
 Syntheses and Properties of Dinuclear Group 6 Metal Complexes with the
 Zwitterionic Sulfur Donor Ligand
 Bis(N,N-diethylamino)carbeniumdithiocarboxylate
;
_journal_issue 12
_journal_name_full Organometallics
_journal_page_first 3441
_journal_paper_doi 10.1021/om300831y
_journal_volume 32
_journal_year 2013
_chemical_formula_sum 'C20 H20 N2 O10 S2 W2'
_chemical_formula_weight 880.20
_space_group_IT_number 14
_space_group_name_Hall '-P 2ybc'
_space_group_name_H-M_alt 'P 1 21/c 1'
_symmetry_cell_setting monoclinic
_symmetry_space_group_name_H-M 'P 1 21/c 1'
_atom_sites_solution_hydrogens geom
_atom_sites_solution_primary direct
_atom_sites_solution_secondary difmap
_audit_creation_method SHELXL-97
_cell_angle_alpha 90.00
_cell_angle_beta 95.0360(10)
_cell_angle_gamma 90.00
_cell_formula_units_Z 4
_cell_length_a 15.6620(9)
_cell_length_b 9.8692(6)
_cell_length_c 17.9998(11)
_cell_measurement_reflns_used 5754
_cell_measurement_temperature 173(2)
_cell_measurement_theta_max 27.78
_cell_measurement_theta_min 2.36
_cell_volume 2771.5(3)
_computing_cell_refinement 'SAINT-W2K/NT(Bruker, 2003)'
_computing_data_collection 'SMART-W2K/NT(Bruker, 2003)'
_computing_data_reduction SAINT-W2K/NT
_computing_molecular_graphics 'Ortep-3 for Windows (Farrugia, 1997)'
_computing_publication_material SHELXTL-NT
_computing_structure_refinement SHELXTL-NT
_computing_structure_solution 'SHELXTL-NT(Bruker, 2003)'
_diffrn_ambient_temperature 173(2)
_diffrn_detector_area_resol_mean 8.366
_diffrn_measured_fraction_theta_full 0.994
_diffrn_measured_fraction_theta_max 0.994
_diffrn_measurement_device_type 'Bruker SMART APEX CCD area-detector'
_diffrn_measurement_method '\f and \w'
_diffrn_radiation_monochromator graphite
_diffrn_radiation_source 'fine-focus sealed tube'
_diffrn_radiation_type MoK\a
_diffrn_radiation_wavelength 0.71073
_diffrn_reflns_av_R_equivalents 0.0383
_diffrn_reflns_av_sigmaI/netI 0.0453
_diffrn_reflns_limit_h_max 20
_diffrn_reflns_limit_h_min -20
_diffrn_reflns_limit_k_max 10
_diffrn_reflns_limit_k_min -12
_diffrn_reflns_limit_l_max 23
_diffrn_reflns_limit_l_min -23
_diffrn_reflns_number 19482
_diffrn_reflns_theta_full 27.92
_diffrn_reflns_theta_max 27.92
_diffrn_reflns_theta_min 2.27
_diffrn_standards_decay_% 2
_diffrn_standards_interval_time 120
_diffrn_standards_number 201
_exptl_absorpt_coefficient_mu 8.497
_exptl_absorpt_correction_T_max 0.3100
_exptl_absorpt_correction_T_min 0.1246
_exptl_absorpt_correction_type empirical
_exptl_absorpt_process_details '(SADABS; Sheldrick, 1996)'
_exptl_crystal_colour purple
_exptl_crystal_density_diffrn 2.109
_exptl_crystal_density_method 'not measured'
_exptl_crystal_description block
_exptl_crystal_F_000 1656
_exptl_crystal_size_max 0.42
_exptl_crystal_size_mid 0.24
_exptl_crystal_size_min 0.18
_refine_diff_density_max 1.556
_refine_diff_density_min -0.662
_refine_diff_density_rms 0.162
_refine_ls_extinction_method none
_refine_ls_goodness_of_fit_ref 0.925
_refine_ls_hydrogen_treatment constr
_refine_ls_matrix_type full
_refine_ls_number_parameters 329
_refine_ls_number_reflns 6588
_refine_ls_number_restraints 0
_refine_ls_restrained_S_all 0.925
_refine_ls_R_factor_all 0.0419
_refine_ls_R_factor_gt 0.0333
_refine_ls_shift/su_max 0.003
_refine_ls_shift/su_mean 0.000
_refine_ls_structure_factor_coef Fsqd
_refine_ls_weighting_details 'calc w=1/[\s^2^(Fo^2^)+(0.0487P)^2^+0.2556P] where P=(Fo^2^+2Fc^2^)/3'
_refine_ls_weighting_scheme calc
_refine_ls_wR_factor_gt 0.0774
_refine_ls_wR_factor_ref 0.0814
_reflns_number_gt 5591
_reflns_number_total 6588
_reflns_threshold_expression >2sigma(I)
_cod_data_source_file om300831y_si_001.cif
_cod_data_source_block WEtL
_cod_depositor_comments
;
The following automatic conversions were performed:

data item '_symmetry_cell_setting' value 'Monoclinic' was changed to
'monoclinic' in accordance with the
/home/saulius/struct/COD-crude-data/automatic-downloads/DataCite-retrospective/ACS/depositions/lib/dictionaries/cif_core.dic
dictionary named 'cif_core.dic' version 2.4.2 last updated on
2011-04-26.

Automatic conversion script
Id: cif_fix_values 6909 2019-04-08 15:41:33Z antanas 
;
_cod_original_sg_symbol_H-M P2(1)/c
_cod_database_code 4089715

loop_
_symmetry_equiv_pos_as_xyz
'x, y, z'
'-x, y+1/2, -z+1/2'
'-x, -y, -z'
'x, -y-1/2, z-1/2'

loop_
_atom_site_label
_atom_site_type_symbol
_atom_site_fract_x
_atom_site_fract_y
_atom_site_fract_z
_atom_site_U_iso_or_equiv
_atom_site_adp_type
_atom_site_occupancy
_atom_site_symmetry_multiplicity
_atom_site_calc_flag
_atom_site_refinement_flags
W1 W 0.370781(13) 0.80535(2) 0.458427(10) 0.02941(7) Uani 1 1 d .
W2 W 0.088827(13) 0.64950(2) 0.676444(11) 0.03290(7) Uani 1 1 d .
S2 S 0.20769(8) 0.69144(13) 0.59151(7) 0.0336(3) Uani 1 1 d .
S1 S 0.35316(8) 0.57607(13) 0.51476(7) 0.0334(3) Uani 1 1 d .
N1 N 0.3150(3) 0.3896(4) 0.6613(2) 0.0301(9) Uani 1 1 d .
N2 N 0.2080(3) 0.3425(4) 0.5645(2) 0.0278(8) Uani 1 1 d .
C2 C 0.2639(3) 0.4245(5) 0.6013(2) 0.0255(9) Uani 1 1 d .
C1 C 0.2736(3) 0.5657(5) 0.5709(2) 0.0269(9) Uani 1 1 d .
C3 C 0.3571(3) 0.4965(6) 0.7103(3) 0.0365(11) Uani 1 1 d .
H3A H 0.3460 0.4772 0.7625 0.044 Uiso 1 1 calc R
H3B H 0.3305 0.5850 0.6964 0.044 Uiso 1 1 calc R
O7 O -0.0122(2) 0.4228(4) 0.5798(2) 0.0506(10) Uani 1 1 d .
O3 O 0.3879(3) 0.9380(5) 0.6206(2) 0.0494(10) Uani 1 1 d .
O1 O 0.4094(3) 1.0879(4) 0.3899(2) 0.0497(10) Uani 1 1 d .
O2 O 0.1710(3) 0.8677(5) 0.4214(2) 0.0561(12) Uani 1 1 d .
O5 O 0.3651(3) 0.6852(5) 0.2949(2) 0.0567(12) Uani 1 1 d .
O4 O 0.5715(2) 0.7517(5) 0.4713(2) 0.0483(10) Uani 1 1 d .
O10 O 0.1720(3) 0.4223(5) 0.7843(2) 0.0592(12) Uani 1 1 d .
O9 O 0.1688(3) 0.8750(5) 0.7884(3) 0.0681(14) Uani 1 1 d .
O8 O -0.0129(3) 0.8805(5) 0.5830(3) 0.0709(14) Uani 1 1 d .
C13 C 0.3797(3) 0.8885(6) 0.5635(3) 0.0361(11) Uani 1 1 d .
C5 C 0.3434(3) 0.2494(5) 0.6781(3) 0.0350(11) Uani 1 1 d .
H5A H 0.4065 0.2460 0.6775 0.042 Uiso 1 1 calc R
H5B H 0.3187 0.1899 0.6375 0.042 Uiso 1 1 calc R
C14 C 0.4990(3) 0.7685(6) 0.4686(3) 0.0349(11) Uani 1 1 d .
C11 C 0.3949(3) 0.9852(6) 0.4152(3) 0.0363(11) Uani 1 1 d .
C9 C 0.1684(3) 0.3767(6) 0.4887(3) 0.0367(12) Uani 1 1 d .
H9A H 0.1664 0.4765 0.4832 0.044 Uiso 1 1 calc R
H9B H 0.1087 0.3427 0.4834 0.044 Uiso 1 1 calc R
C17 C 0.0264(3) 0.5038(6) 0.6123(3) 0.0373(11) Uani 1 1 d .
C12 C 0.2414(4) 0.8434(6) 0.4384(3) 0.0375(12) Uani 1 1 d .
C7 C 0.1675(3) 0.2255(6) 0.6003(3) 0.0369(12) Uani 1 1 d .
H7A H 0.1051 0.2422 0.5990 0.044 Uiso 1 1 calc R
H7B H 0.1903 0.2214 0.6533 0.044 Uiso 1 1 calc R
C6 C 0.3200(4) 0.1914(6) 0.7519(3) 0.0449(14) Uani 1 1 d .
H6A H 0.3477 0.2450 0.7931 0.067 Uiso 1 1 calc R
H6B H 0.3396 0.0972 0.7565 0.067 Uiso 1 1 calc R
H6C H 0.2577 0.1947 0.7537 0.067 Uiso 1 1 calc R
O6 O -0.0640(3) 0.6312(6) 0.7754(3) 0.0766(15) Uani 1 1 d .
C20 C 0.1455(4) 0.5029(6) 0.7438(3) 0.0416(13) Uani 1 1 d .
C15 C 0.3659(3) 0.7252(6) 0.3543(3) 0.0381(12) Uani 1 1 d .
C19 C 0.1428(4) 0.7949(7) 0.7470(3) 0.0461(14) Uani 1 1 d .
C8 C 0.1814(4) 0.0904(6) 0.5652(4) 0.0548(16) Uani 1 1 d .
H8A H 0.1433 0.0817 0.5192 0.082 Uiso 1 1 calc R
H8B H 0.1688 0.0181 0.5999 0.082 Uiso 1 1 calc R
H8C H 0.2412 0.0830 0.5534 0.082 Uiso 1 1 calc R
C18 C 0.0251(4) 0.7981(6) 0.6149(4) 0.0475(14) Uani 1 1 d .
C4 C 0.4523(4) 0.5074(8) 0.7059(4) 0.0596(18) Uani 1 1 d .
H4A H 0.4802 0.4248 0.7262 0.089 Uiso 1 1 calc R
H4B H 0.4744 0.5858 0.7349 0.089 Uiso 1 1 calc R
H4C H 0.4644 0.5185 0.6537 0.089 Uiso 1 1 calc R
C16 C -0.0077(4) 0.6402(7) 0.7391(3) 0.0500(15) Uani 1 1 d .
C10 C 0.2161(4) 0.3179(7) 0.4272(3) 0.0512(16) Uani 1 1 d .
H10A H 0.2742 0.3555 0.4301 0.077 Uiso 1 1 calc R
H10B H 0.1860 0.3408 0.3788 0.077 Uiso 1 1 calc R
H10C H 0.2192 0.2192 0.4327 0.077 Uiso 1 1 calc R

loop_
_atom_site_aniso_label
_atom_site_aniso_U_11
_atom_site_aniso_U_22
_atom_site_aniso_U_33
_atom_site_aniso_U_23
_atom_site_aniso_U_13
_atom_site_aniso_U_12
W1 0.03355(11) 0.02860(12) 0.02676(10) 0.00076(7) 0.00643(8) -0.00036(8)
W2 0.03068(11) 0.03462(13) 0.03451(11) -0.00155(8) 0.00913(8) 0.00449(9)
S2 0.0355(6) 0.0299(6) 0.0371(6) 0.0028(5) 0.0127(5) 0.0045(5)
S1 0.0352(6) 0.0293(7) 0.0379(6) 0.0037(5) 0.0154(5) 0.0020(5)
N1 0.031(2) 0.031(2) 0.0282(18) 0.0008(17) 0.0052(16) 0.0002(18)
N2 0.030(2) 0.025(2) 0.0280(19) -0.0005(16) 0.0022(16) -0.0018(17)
C2 0.023(2) 0.030(2) 0.026(2) -0.0014(18) 0.0099(17) 0.0039(19)
C1 0.031(2) 0.027(2) 0.023(2) -0.0008(18) 0.0047(18) -0.002(2)
C3 0.040(3) 0.037(3) 0.031(2) -0.005(2) -0.004(2) -0.003(2)
O7 0.039(2) 0.045(3) 0.067(3) -0.012(2) -0.0001(19) 0.0005(19)
O3 0.055(2) 0.056(3) 0.037(2) -0.0104(19) 0.0047(18) 0.008(2)
O1 0.072(3) 0.037(2) 0.039(2) 0.0098(17) -0.0003(19) -0.017(2)
O2 0.044(2) 0.074(3) 0.049(2) 0.002(2) -0.0025(19) 0.008(2)
O5 0.062(3) 0.070(3) 0.039(2) -0.014(2) 0.008(2) 0.005(2)
O4 0.038(2) 0.056(3) 0.052(2) -0.007(2) 0.0117(18) 0.002(2)
O10 0.078(3) 0.058(3) 0.043(2) 0.013(2) 0.016(2) 0.019(3)
O9 0.071(3) 0.064(3) 0.067(3) -0.021(3) -0.006(3) 0.005(3)
O8 0.056(3) 0.052(3) 0.099(4) 0.016(3) -0.022(3) 0.007(2)
C13 0.042(3) 0.032(3) 0.035(3) 0.003(2) 0.010(2) 0.005(2)
C5 0.037(3) 0.033(3) 0.035(2) 0.006(2) 0.002(2) 0.010(2)
C14 0.042(3) 0.034(3) 0.030(2) -0.002(2) 0.010(2) 0.002(2)
C11 0.041(3) 0.036(3) 0.031(2) -0.004(2) -0.002(2) 0.002(2)
C9 0.038(3) 0.044(3) 0.028(2) -0.003(2) -0.003(2) 0.000(2)
C17 0.034(3) 0.035(3) 0.044(3) -0.001(2) 0.008(2) 0.004(2)
C12 0.049(3) 0.037(3) 0.027(2) 0.001(2) 0.008(2) 0.000(3)
C7 0.033(3) 0.038(3) 0.040(3) 0.006(2) 0.006(2) -0.004(2)
C6 0.062(4) 0.040(3) 0.032(3) 0.004(2) 0.003(3) 0.006(3)
O6 0.063(3) 0.089(4) 0.084(3) -0.015(3) 0.045(3) -0.002(3)
C20 0.045(3) 0.044(3) 0.037(3) 0.000(2) 0.011(2) 0.007(3)
C15 0.041(3) 0.038(3) 0.037(3) 0.003(2) 0.009(2) -0.003(2)
C19 0.040(3) 0.057(4) 0.042(3) -0.002(3) 0.003(2) 0.008(3)
C8 0.051(4) 0.037(3) 0.074(4) -0.005(3) -0.007(3) 0.006(3)
C18 0.032(3) 0.050(4) 0.059(4) 0.001(3) -0.005(3) -0.001(3)
C4 0.036(3) 0.071(5) 0.071(4) -0.015(4) -0.004(3) -0.009(3)
C16 0.040(3) 0.056(4) 0.057(3) -0.010(3) 0.021(3) 0.003(3)
C10 0.051(3) 0.067(4) 0.037(3) -0.010(3) 0.008(3) 0.002(3)

loop_
_atom_type_symbol
_atom_type_description
_atom_type_scat_dispersion_real
_atom_type_scat_dispersion_imag
_atom_type_scat_source
C C 0.0033 0.0016 'International Tables Vol C Tables 4.2.6.8 and 6.1.1.4'
H H 0.0000 0.0000 'International Tables Vol C Tables 4.2.6.8 and 6.1.1.4'
N N 0.0061 0.0033 'International Tables Vol C Tables 4.2.6.8 and 6.1.1.4'
O O 0.0106 0.0060 'International Tables Vol C Tables 4.2.6.8 and 6.1.1.4'
S S 0.1246 0.1234 'International Tables Vol C Tables 4.2.6.8 and 6.1.1.4'
W W -0.8490 6.8722 'International Tables Vol C Tables 4.2.6.8 and 6.1.1.4'

loop_
_geom_angle_atom_site_label_1
_geom_angle_atom_site_label_2
_geom_angle_atom_site_label_3
_geom_angle
C11 W1 C15 88.8(2)
C11 W1 C14 88.6(2)
C15 W1 C14 88.3(2)
C11 W1 C13 90.2(2)
C15 W1 C13 178.2(2)
C14 W1 C13 90.1(2)
C11 W1 C12 89.2(2)
C15 W1 C12 87.3(2)
C14 W1 C12 175.12(19)
C13 W1 C12 94.2(2)
C11 W1 S1 175.40(16)
C15 W1 S1 91.45(16)
C14 W1 S1 86.84(16)
C13 W1 S1 89.38(15)
C12 W1 S1 95.38(15)
C16 W2 C17 86.4(2)
C16 W2 C20 86.7(3)
C17 W2 C20 89.9(2)
C16 W2 C18 88.9(3)
C17 W2 C18 90.7(2)
C20 W2 C18 175.5(2)
C16 W2 C19 88.5(3)
C17 W2 C19 174.9(2)
C20 W2 C19 89.7(2)
C18 W2 C19 89.3(2)
C16 W2 S2 172.9(2)
C17 W2 S2 96.55(15)
C20 W2 S2 99.77(16)
C18 W2 S2 84.59(18)
C19 W2 S2 88.53(17)
C1 S2 W2 120.66(17)
C1 S1 W1 114.43(17)
C2 N1 C5 123.9(4)
C2 N1 C3 120.0(4)
C5 N1 C3 115.6(4)
C2 N2 C9 121.5(4)
C2 N2 C7 123.0(4)
C9 N2 C7 114.4(4)
N2 C2 N1 124.8(4)
N2 C2 C1 117.8(4)
N1 C2 C1 117.4(4)
C2 C1 S1 112.3(3)
C2 C1 S2 121.3(3)
S1 C1 S2 126.4(3)
N1 C3 C4 114.1(5)
N1 C3 H3A 108.7
C4 C3 H3A 108.7
N1 C3 H3B 108.7
C4 C3 H3B 108.7
H3A C3 H3B 107.6
O3 C13 W1 176.6(5)
N1 C5 C6 116.1(4)
N1 C5 H5A 108.3
C6 C5 H5A 108.3
N1 C5 H5B 108.3
C6 C5 H5B 108.3
H5A C5 H5B 107.4
O4 C14 W1 176.6(5)
O1 C11 W1 179.1(5)
N2 C9 C10 113.2(4)
N2 C9 H9A 108.9
C10 C9 H9A 108.9
N2 C9 H9B 108.9
C10 C9 H9B 108.9
H9A C9 H9B 107.7
O7 C17 W2 175.6(5)
O2 C12 W1 174.2(5)
N2 C7 C8 115.1(5)
N2 C7 H7A 108.5
C8 C7 H7A 108.5
N2 C7 H7B 108.5
C8 C7 H7B 108.5
H7A C7 H7B 107.5
C5 C6 H6A 109.5
C5 C6 H6B 109.5
H6A C6 H6B 109.5
C5 C6 H6C 109.5
H6A C6 H6C 109.5
H6B C6 H6C 109.5
O10 C20 W2 175.0(5)
O5 C15 W1 176.9(5)
O9 C19 W2 176.0(6)
C7 C8 H8A 109.5
C7 C8 H8B 109.5
H8A C8 H8B 109.5
C7 C8 H8C 109.5
H8A C8 H8C 109.5
H8B C8 H8C 109.5
O8 C18 W2 177.0(6)
C3 C4 H4A 109.5
C3 C4 H4B 109.5
H4A C4 H4B 109.5
C3 C4 H4C 109.5
H4A C4 H4C 109.5
H4B C4 H4C 109.5
O6 C16 W2 178.2(6)
C9 C10 H10A 109.5
C9 C10 H10B 109.5
H10A C10 H10B 109.5
C9 C10 H10C 109.5
H10A C10 H10C 109.5
H10B C10 H10C 109.5

loop_
_geom_bond_atom_site_label_1
_geom_bond_atom_site_label_2
_geom_bond_distance
W1 C11 1.987(6)
W1 C15 2.030(5)
W1 C14 2.033(5)
W1 C13 2.055(5)
W1 C12 2.061(6)
W1 S1 2.5048(13)
W2 C16 1.966(6)
W2 C17 2.039(6)
W2 C20 2.040(6)
W2 C18 2.044(6)
W2 C19 2.048(6)
W2 S2 2.5443(13)
S2 C1 1.676(5)
S1 C1 1.675(5)
N1 C2 1.331(6)
N1 C5 1.477(7)
N1 C3 1.491(6)
N2 C2 1.326(6)
N2 C9 1.488(6)
N2 C7 1.490(6)
C2 C1 1.509(6)
C3 C4 1.505(7)
C3 H3A 0.9900
C3 H3B 0.9900
O7 C17 1.133(6)
O3 C13 1.135(6)
O1 C11 1.143(6)
O2 C12 1.145(7)
O5 C15 1.139(6)
O4 C14 1.145(6)
O10 C20 1.133(6)
O9 C19 1.137(7)
O8 C18 1.134(7)
C5 C6 1.521(7)
C5 H5A 0.9900
C5 H5B 0.9900
C9 C10 1.504(7)
C9 H9A 0.9900
C9 H9B 0.9900
C7 C8 1.500(8)
C7 H7A 0.9900
C7 H7B 0.9900
C6 H6A 0.9800
C6 H6B 0.9800
C6 H6C 0.9800
O6 C16 1.147(7)
C8 H8A 0.9800
C8 H8B 0.9800
C8 H8C 0.9800
C4 H4A 0.9800
C4 H4B 0.9800
C4 H4C 0.9800
C10 H10A 0.9800
C10 H10B 0.9800
C10 H10C 0.9800

loop_
_geom_torsion_atom_site_label_1
_geom_torsion_atom_site_label_2
_geom_torsion_atom_site_label_3
_geom_torsion_atom_site_label_4
_geom_torsion
C16 W2 S2 C1 -173.7(15)
C17 W2 S2 C1 -59.7(2)
C20 W2 S2 C1 31.4(2)
C18 W2 S2 C1 -149.8(3)
C19 W2 S2 C1 120.8(2)
C11 W1 S1 C1 139.1(18)
C15 W1 S1 C1 -127.4(2)
C14 W1 S1 C1 144.4(2)
C13 W1 S1 C1 54.2(2)
C12 W1 S1 C1 -40.0(2)
C9 N2 C2 N1 -165.1(4)
C7 N2 C2 N1 27.0(7)
C9 N2 C2 C1 11.8(6)
C7 N2 C2 C1 -156.1(4)
C5 N1 C2 N2 25.9(7)
C3 N1 C2 N2 -163.0(4)
C5 N1 C2 C1 -151.0(4)
C3 N1 C2 C1 20.1(6)
N2 C2 C1 S1 -93.8(4)
N1 C2 C1 S1 83.3(4)
N2 C2 C1 S2 84.5(5)
N1 C2 C1 S2 -98.4(4)
W1 S1 C1 C2 178.1(2)
W1 S1 C1 S2 0.0(4)
W2 S2 C1 C2 0.6(4)
W2 S2 C1 S1 178.6(2)
C2 N1 C3 C4 -109.4(5)
C5 N1 C3 C4 62.4(6)
C11 W1 C13 O3 -42(8)
C15 W1 C13 O3 17(13)
C14 W1 C13 O3 47(8)
C12 W1 C13 O3 -131(8)
S1 W1 C13 O3 134(8)
C2 N1 C5 C6 -121.3(5)
C3 N1 C5 C6 67.3(6)
C11 W1 C14 O4 -30(8)
C15 W1 C14 O4 59(8)
C13 W1 C14 O4 -120(8)
C12 W1 C14 O4 33(10)
S1 W1 C14 O4 150(8)
C15 W1 C11 O1 -44(37)
C14 W1 C11 O1 44(37)
C13 W1 C11 O1 134(37)
C12 W1 C11 O1 -132(37)
S1 W1 C11 O1 49(38)
C2 N2 C9 C10 93.4(6)
C7 N2 C9 C10 -97.7(6)
C16 W2 C17 O7 -3(6)
C20 W2 C17 O7 84(6)
C18 W2 C17 O7 -92(6)
C19 W2 C17 O7 -1(8)
S2 W2 C17 O7 -176(6)
C11 W1 C12 O2 48(5)
C15 W1 C12 O2 -41(5)
C14 W1 C12 O2 -15(7)
C13 W1 C12 O2 138(5)
S1 W1 C12 O2 -132(5)
C2 N2 C7 C8 -122.5(5)
C9 N2 C7 C8 68.9(6)
C16 W2 C20 O10 -4(6)
C17 W2 C20 O10 -91(6)
C18 W2 C20 O10 7(8)
C19 W2 C20 O10 84(6)
S2 W2 C20 O10 173(6)
C11 W1 C15 O5 19(10)
C14 W1 C15 O5 -70(10)
C13 W1 C15 O5 -40(14)
C12 W1 C15 O5 108(10)
S1 W1 C15 O5 -157(10)
C16 W2 C19 O9 -1(8)
C17 W2 C19 O9 -3(10)
C20 W2 C19 O9 -88(8)
C18 W2 C19 O9 88(8)
S2 W2 C19 O9 172(8)
C16 W2 C18 O8 5(11)
C17 W2 C18 O8 92(11)
C20 W2 C18 O8 -6(13)
C19 W2 C18 O8 -83(11)
S2 W2 C18 O8 -172(11)
C17 W2 C16 O6 42(19)
C20 W2 C16 O6 -48(19)
C18 W2 C16 O6 133(19)
C19 W2 C16 O6 -138(19)
S2 W2 C16 O6 157(18)
